data_4103208
loop_
_publ_author_name
'Charlene Tsay'
'Neal P. Mankad'
'Jonas C. Peters'

_publ_section_title
;
 Four-Coordinate, trigonal Pyramidal Pt(II) and Pd(II) Complexes
;
_journal_name_full 'Journal of the American Chemical Society'
_journal_page_first 13975
_journal_page_last 13977
_journal_paper_doi 10.1021/ja105284p
_journal_volume 132
_journal_year 2010
_chemical_formula_sum 'C68 H66 B F24 P3 Pt Si'
_chemical_formula_weight 1666.11
_chemical_name_common {[SiP(iPr)3]Pt}{BArF}
_chemical_name_systematic
; 
 ? 
;
_space_group_IT_number 14
_symmetry_cell_setting monoclinic
_symmetry_space_group_name_Hall '-P 2yn'
_symmetry_space_group_name_H-M 'P 1 21/n 1'
_atom_sites_solution_hydrogens geom
_atom_sites_solution_primary direct
_atom_sites_solution_secondary difmap
_audit_creation_method SHELXL-97
_cell_angle_alpha 90.00
_cell_angle_beta 92.5570(10)
_cell_angle_gamma 90.00
_cell_formula_units_Z 4
_cell_length_a 12.8824(10)
_cell_length_b 38.101(3)
_cell_length_c 14.3445(11)
_cell_measurement_reflns_used 9001
_cell_measurement_temperature 100(2)
_cell_measurement_theta_max 30.52
_cell_measurement_theta_min 2.57
_cell_volume 7033.7(9)
_computing_cell_refinement 'SAINT 7.46A (Bruker-AXS, 2008)'
_computing_data_collection 'APEX2 3.0 (Bruker-AXS, 2008)'
_computing_data_reduction 'SAINT 7.46A (Bruker-AXS, 2008)'
_computing_structure_refinement 'SHELXL-97 (Sheldrick, 2008)'
_computing_structure_solution 'SHELXS-97 (Sheldrick, 2008)'
_diffrn_ambient_temperature 100(2)
_diffrn_detector_area_resol_mean 8.3
_diffrn_measured_fraction_theta_full 0.991
_diffrn_measured_fraction_theta_max 0.991
_diffrn_measurement_device_type 'Bruker Smart APEX CCD'
_diffrn_measurement_method 'omega and phi scans'
_diffrn_radiation_monochromator graphite
_diffrn_radiation_source 'fine-focus sealed tube'
_diffrn_radiation_type MoK\a
_diffrn_radiation_wavelength 0.71073
_diffrn_reflns_av_R_equivalents 0.0614
_diffrn_reflns_av_sigmaI/netI 0.0344
_diffrn_reflns_limit_h_max 18
_diffrn_reflns_limit_h_min -18
_diffrn_reflns_limit_k_max 54
_diffrn_reflns_limit_k_min -54
_diffrn_reflns_limit_l_max 20
_diffrn_reflns_limit_l_min -20
_diffrn_reflns_number 194167
_diffrn_reflns_theta_full 30.60
_diffrn_reflns_theta_max 30.60
_diffrn_reflns_theta_min 1.07
_exptl_absorpt_coefficient_mu 2.184
_exptl_absorpt_correction_T_max 0.6692
_exptl_absorpt_correction_T_min 0.5153
_exptl_absorpt_correction_type multi-scan
_exptl_absorpt_process_details 'SADABS (Sheldrick, 2008)'
_exptl_crystal_colour purple
_exptl_crystal_density_diffrn 1.573
_exptl_crystal_density_meas ?
_exptl_crystal_density_method 'not measured'
_exptl_crystal_description block
_exptl_crystal_F_000 3328
_exptl_crystal_size_max 0.35
_exptl_crystal_size_mid 0.35
_exptl_crystal_size_min 0.20
_refine_diff_density_max 1.635
_refine_diff_density_min -1.022
_refine_diff_density_rms 0.103
_refine_ls_extinction_method none
_refine_ls_goodness_of_fit_ref 1.094
_refine_ls_hydrogen_treatment constr
_refine_ls_matrix_type full
_refine_ls_number_parameters 915
_refine_ls_number_reflns 21476
_refine_ls_number_restraints 1940
_refine_ls_restrained_S_all 1.071
_refine_ls_R_factor_all 0.0485
_refine_ls_R_factor_gt 0.0358
_refine_ls_shift/su_max 0.004
_refine_ls_shift/su_mean 0.000
_refine_ls_structure_factor_coef Fsqd
_refine_ls_weighting_details 'calc w=1/[\s^2^(Fo^2^)+(0.0186P)^2^+14.6746P] where P=(Fo^2^+2Fc^2^)/3'
_refine_ls_weighting_scheme calc
_refine_ls_wR_factor_gt 0.0720
_refine_ls_wR_factor_ref 0.0767
_reflns_number_gt 17930
_reflns_number_total 21476
_reflns_threshold_expression >2sigma(I)
_cod_data_source_file ja105284p_si_003_08.cif
_cod_data_source_block 08289
_cod_depositor_comments
;
The following automatic conversions were performed:

'_exptl_crystal_density_meas' value 'not measured' was changed to '?'
- the value is perceived as not measured.

Automatic conversion script
Id: cif_fix_values 3008 2015-01-20 13:52:24Z robertas 
;
_cod_original_cell_volume 7033.8(9)
_cod_database_code 4103208

loop_
_symmetry_equiv_pos_as_xyz
'x, y, z'
'-x+1/2, y+1/2, -z+1/2'
'-x, -y, -z'
'x-1/2, -y-1/2, z-1/2'

loop_
_atom_site_label
_atom_site_type_symbol
_atom_site_fract_x
_atom_site_fract_y
_atom_site_fract_z
_atom_site_U_iso_or_equiv
_atom_site_adp_type
_atom_site_occupancy
_atom_site_symmetry_multiplicity
_atom_site_calc_flag
_atom_site_refinement_flags
_atom_site_disorder_assembly
_atom_site_disorder_group
Pt1 Pt -0.290566(7) 0.370795(2) -0.375657(7) 0.01562(3) Uani 1 1 d U . .
Si1 Si -0.17306(5) 0.414819(18) -0.36629(5) 0.01590(13) Uani 1 1 d U . .
P1 P -0.40432(5) 0.412323(18) -0.31292(5) 0.01827(13) Uani 1 1 d U . .
C11 C -0.3232(2) 0.44522(7) -0.25194(18) 0.0209(5) Uani 1 1 d U . .
C12 C -0.3588(2) 0.46753(8) -0.18306(19) 0.0257(6) Uani 1 1 d U . .
H12 H -0.4280 0.4654 -0.1636 0.031 Uiso 1 1 calc R . .
C13 C -0.2935(2) 0.49282(8) -0.1430(2) 0.0286(6) Uani 1 1 d U . .
H13 H -0.3179 0.5078 -0.0958 0.034 Uiso 1 1 calc R . .
C14 C -0.1926(2) 0.49627(8) -0.1717(2) 0.0271(6) Uani 1 1 d U . .
H14 H -0.1486 0.5140 -0.1452 0.033 Uiso 1 1 calc R . .
C15 C -0.1557(2) 0.47384(7) -0.23899(19) 0.0224(5) Uani 1 1 d U . .
H15 H -0.0863 0.4762 -0.2577 0.027 Uiso 1 1 calc R . .
C16 C -0.2198(2) 0.44781(7) -0.27967(18) 0.0189(5) Uani 1 1 d U . .
C111 C -0.4898(2) 0.43995(7) -0.39271(19) 0.0205(5) Uani 1 1 d U . .
H111 H -0.5335 0.4234 -0.4318 0.025 Uiso 1 1 calc R . .
C112 C -0.4246(2) 0.46067(8) -0.4591(2) 0.0252(6) Uani 1 1 d U . .
H11A H -0.4697 0.4706 -0.5092 0.038 Uiso 1 1 calc R . .
H11B H -0.3733 0.4451 -0.4860 0.038 Uiso 1 1 calc R . .
H11C H -0.3886 0.4797 -0.4249 0.038 Uiso 1 1 calc R . .
C113 C -0.5645(2) 0.46458(9) -0.3446(2) 0.0292(6) Uani 1 1 d U . .
H11D H -0.5248 0.4807 -0.3035 0.044 Uiso 1 1 calc R . .
H11E H -0.6119 0.4507 -0.3076 0.044 Uiso 1 1 calc R . .
H11F H -0.6047 0.4781 -0.3918 0.044 Uiso 1 1 calc R . .
C121 C -0.4974(2) 0.39460(8) -0.2304(2) 0.0260(6) Uani 1 1 d U . .
H121 H -0.5431 0.4143 -0.2115 0.031 Uiso 1 1 calc R . .
C122 C -0.5654(3) 0.36751(11) -0.2811(3) 0.0445(9) Uani 1 1 d U . .
H12A H -0.5225 0.3477 -0.2996 0.067 Uiso 1 1 calc R . .
H12B H -0.5991 0.3782 -0.3368 0.067 Uiso 1 1 calc R . .
H12C H -0.6185 0.3592 -0.2396 0.067 Uiso 1 1 calc R . .
C123 C -0.4457(3) 0.37910(10) -0.1423(2) 0.0376(8) Uani 1 1 d U . .
H12D H -0.4993 0.3714 -0.1003 0.056 Uiso 1 1 calc R . .
H12E H -0.4019 0.3969 -0.1109 0.056 Uiso 1 1 calc R . .
H12F H -0.4028 0.3590 -0.1587 0.056 Uiso 1 1 calc R . .
P2 P -0.17294(5) 0.339431(18) -0.27441(5) 0.02016(13) Uani 1 1 d U . .
C21 C -0.0461(2) 0.35886(7) -0.29523(19) 0.0205(5) Uani 1 1 d U . .
C22 C 0.0477(2) 0.34093(8) -0.2788(2) 0.0269(6) Uani 1 1 d U . .
H22 H 0.0474 0.3173 -0.2574 0.032 Uiso 1 1 calc R . .
C23 C 0.1413(2) 0.35774(9) -0.2937(2) 0.0319(7) Uani 1 1 d U . .
H23 H 0.2050 0.3455 -0.2829 0.038 Uiso 1 1 calc R . .
C24 C 0.1422(2) 0.39210(9) -0.3242(2) 0.0285(6) Uani 1 1 d U . .
H24 H 0.2066 0.4036 -0.3327 0.034 Uiso 1 1 calc R . .
C25 C 0.0492(2) 0.40997(7) -0.3425(2) 0.0226(5) Uani 1 1 d U . .
H25 H 0.0505 0.4335 -0.3645 0.027 Uiso 1 1 calc R . .
C26 C -0.0464(2) 0.39359(7) -0.32891(18) 0.0186(5) Uani 1 1 d U . .
C211 C -0.1780(2) 0.34290(8) -0.1449(2) 0.0255(6) Uani 1 1 d U . .
H211 H -0.2484 0.3347 -0.1277 0.031 Uiso 1 1 calc R . .
C212 C -0.1672(3) 0.38052(8) -0.1126(2) 0.0315(7) Uani 1 1 d U . .
H21A H -0.1796 0.3819 -0.0457 0.047 Uiso 1 1 calc R . .
H21B H -0.2180 0.3952 -0.1474 0.047 Uiso 1 1 calc R . .
H21C H -0.0969 0.3889 -0.1236 0.047 Uiso 1 1 calc R . .
C213 C -0.0977(2) 0.32021(9) -0.0899(2) 0.0327(7) Uani 1 1 d U . .
H21D H -0.0274 0.3274 -0.1054 0.049 Uiso 1 1 calc R . .
H21E H -0.1083 0.2955 -0.1063 0.049 Uiso 1 1 calc R . .
H21F H -0.1061 0.3233 -0.0228 0.049 Uiso 1 1 calc R . .
C221 C -0.1625(3) 0.29140(8) -0.2914(2) 0.0314(7) Uani 1 1 d U . .
H221 H -0.1012 0.2827 -0.2529 0.038 Uiso 1 1 calc R . .
C222 C -0.2606(3) 0.27414(9) -0.2557(3) 0.0454(9) Uani 1 1 d U . .
H22A H -0.3222 0.2846 -0.2873 0.068 Uiso 1 1 calc R . .
H22B H -0.2634 0.2779 -0.1883 0.068 Uiso 1 1 calc R . .
H22C H -0.2591 0.2489 -0.2687 0.068 Uiso 1 1 calc R . .
C223 C -0.1470(3) 0.28197(9) -0.3930(3) 0.0449(9) Uani 1 1 d U . .
H22D H -0.1421 0.2564 -0.3992 0.067 Uiso 1 1 calc R . .
H22E H -0.0829 0.2928 -0.4133 0.067 Uiso 1 1 calc R . .
H22F H -0.2061 0.2906 -0.4318 0.067 Uiso 1 1 calc R . .
P3 P -0.26156(5) 0.371089(18) -0.53857(4) 0.01676(12) Uani 1 1 d U . .
C31 C -0.2149(2) 0.41544(7) -0.56261(18) 0.0187(5) Uani 1 1 d U . .
C32 C -0.2250(2) 0.43081(7) -0.65047(19) 0.0233(5) Uani 1 1 d U . .
H32 H -0.2557 0.4180 -0.7014 0.028 Uiso 1 1 calc R . .
C33 C -0.1902(2) 0.46487(8) -0.6639(2) 0.0278(6) Uani 1 1 d U . .
H33 H -0.1986 0.4755 -0.7237 0.033 Uiso 1 1 calc R . .
C34 C -0.1431(2) 0.48342(8) -0.5903(2) 0.0277(6) Uani 1 1 d U . .
H34 H -0.1181 0.5065 -0.6002 0.033 Uiso 1 1 calc R . .
C35 C -0.1326(2) 0.46832(7) -0.5022(2) 0.0228(5) Uani 1 1 d U . .
H35 H -0.1004 0.4812 -0.4521 0.027 Uiso 1 1 calc R . .
C36 C -0.1691(2) 0.43425(7) -0.48649(19) 0.0179(5) Uani 1 1 d U . .
C311 C -0.1591(2) 0.34292(7) -0.5898(2) 0.0233(5) Uani 1 1 d U . .
H311 H -0.1722 0.3183 -0.5693 0.028 Uiso 1 1 calc R . .
C312 C -0.0507(2) 0.35305(8) -0.5503(2) 0.0307(6) Uani 1 1 d U . .
H31A H 0.0004 0.3362 -0.5717 0.046 Uiso 1 1 calc R . .
H31B H -0.0502 0.3528 -0.4820 0.046 Uiso 1 1 calc R . .
H31C H -0.0332 0.3766 -0.5719 0.046 Uiso 1 1 calc R . .
C313 C -0.1596(3) 0.34252(9) -0.6967(2) 0.0348(7) Uani 1 1 d U . .
H31D H -0.1506 0.3665 -0.7198 0.052 Uiso 1 1 calc R . .
H31E H -0.2259 0.3331 -0.7217 0.052 Uiso 1 1 calc R . .
H31F H -0.1025 0.3278 -0.7170 0.052 Uiso 1 1 calc R . .
C321 C -0.3762(2) 0.36290(7) -0.61856(19) 0.0211(5) Uani 1 1 d U . .
H321 H -0.3535 0.3655 -0.6839 0.025 Uiso 1 1 calc R . .
C322 C -0.4664(2) 0.38790(8) -0.6061(2) 0.0289(6) Uani 1 1 d U . .
H32A H -0.5231 0.3822 -0.6514 0.043 Uiso 1 1 calc R . .
H32B H -0.4434 0.4121 -0.6162 0.043 Uiso 1 1 calc R . .
H32C H -0.4910 0.3856 -0.5427 0.043 Uiso 1 1 calc R . .
C323 C -0.4112(3) 0.32477(8) -0.6059(2) 0.0316(7) Uani 1 1 d U . .
H32D H -0.4308 0.3212 -0.5414 0.047 Uiso 1 1 calc R . .
H32E H -0.3540 0.3089 -0.6198 0.047 Uiso 1 1 calc R . .
H32F H -0.4710 0.3199 -0.6486 0.047 Uiso 1 1 calc R . .
B1 B -0.7471(2) 0.36285(7) 0.1315(2) 0.0183(5) Uani 1 1 d DU . .
C411 C -0.7960(2) 0.32652(7) 0.08754(18) 0.0196(5) Uani 1 1 d DU . .
C412 C -0.8768(2) 0.30809(7) 0.12817(19) 0.0205(5) Uani 1 1 d DU . .
H412 H -0.9005 0.3158 0.1865 0.025 Uiso 1 1 calc R . .
C413 C -0.9233(2) 0.27877(7) 0.0855(2) 0.0230(5) Uani 1 1 d DU . .
C414 C -1.0086(2) 0.25968(8) 0.1326(2) 0.0289(6) Uani 1 1 d DU . .
F11 F -1.10286(15) 0.27023(6) 0.10353(18) 0.0560(7) Uani 1 1 d DU . .
F12 F -1.00260(16) 0.26327(5) 0.22538(14) 0.0414(5) Uani 1 1 d DU . .
F13 F -1.00586(17) 0.22486(5) 0.11642(15) 0.0428(5) Uani 1 1 d DU . .
C415 C -0.8916(2) 0.26685(7) -0.0001(2) 0.0250(5) Uani 1 1 d DU . .
H415 H -0.9229 0.2468 -0.0290 0.030 Uiso 1 1 calc R . .
C416 C -0.8127(2) 0.28502(7) -0.04266(19) 0.0232(5) Uani 1 1 d DU . .
C417 C -0.7751(3) 0.27187(7) -0.1338(2) 0.0310(6) Uani 1 1 d DU . .
F14 F -0.71223(17) 0.24379(5) -0.12273(13) 0.0384(4) Uani 1 1 d DU . .
F15 F -0.85387(18) 0.26140(6) -0.19204(14) 0.0470(5) Uani 1 1 d DU . .
F16 F -0.72155(19) 0.29583(5) -0.17985(13) 0.0451(5) Uani 1 1 d DU . .
C418 C -0.7660(2) 0.31399(7) 0.00030(19) 0.0219(5) Uani 1 1 d DU . .
H418 H -0.7121 0.3258 -0.0301 0.026 Uiso 1 1 calc R . .
C421 C -0.6219(2) 0.36709(7) 0.11849(17) 0.0182(5) Uani 1 1 d DU A .
C422 C -0.5532(2) 0.33897(7) 0.10685(18) 0.0213(5) Uani 1 1 d DU . .
H422 H -0.5804 0.3158 0.1029 0.026 Uiso 1 1 calc R . .
C423 C -0.4459(2) 0.34395(8) 0.10087(19) 0.0234(5) Uani 1 1 d DU A .
C424 C -0.3789(2) 0.31254(9) 0.0851(2) 0.0324(6) Uani 1 1 d DU . .
F21A F -0.4035(2) 0.29696(8) 0.0050(2) 0.0703(10) Uani 0.940(3) 1 d PDU A 1
F22A F -0.27842(17) 0.32083(7) 0.0799(2) 0.0566(8) Uani 0.940(3) 1 d PDU A 1
F23A F -0.3832(2) 0.28939(7) 0.1521(2) 0.0754(11) Uani 0.940(3) 1 d PDU A 1
F21B F -0.3054(13) 0.3060(6) 0.1506(13) 0.0703(10) Uani 0.060(3) 1 d PDU A 2
F22B F -0.4332(17) 0.2825(4) 0.0777(14) 0.0566(8) Uani 0.060(3) 1 d PDU A 2
F23B F -0.3234(15) 0.3119(7) 0.0094(11) 0.0754(11) Uani 0.060(3) 1 d PDU A 2
C425 C -0.4028(2) 0.37704(8) 0.10696(19) 0.0239(5) Uani 1 1 d DU . .
H425 H -0.3302 0.3804 0.1025 0.029 Uiso 1 1 calc R A .
C426 C -0.4690(2) 0.40545(7) 0.11982(19) 0.0215(5) Uani 1 1 d DU A .
C427 C -0.4280(2) 0.44228(8) 0.1240(2) 0.0286(6) Uani 1 1 d DU . .
F24A F -0.4544(2) 0.45887(6) 0.20174(19) 0.0558(7) Uani 0.951(3) 1 d PDU A 1
F25A F -0.32532(15) 0.44411(6) 0.1248(2) 0.0512(7) Uani 0.951(3) 1 d PDU A 1
F26A F -0.4665(2) 0.46193(6) 0.05443(19) 0.0592(8) Uani 0.951(3) 1 d PDU A 1
F24B F -0.3748(19) 0.4499(11) 0.0480(15) 0.0558(7) Uani 0.049(3) 1 d PDU A 2
F25B F -0.497(2) 0.4687(10) 0.1303(14) 0.0512(7) Uani 0.049(3) 1 d PDU A 2
F26B F -0.3646(19) 0.4494(11) 0.1963(15) 0.0592(8) Uani 0.049(3) 1 d PDU A 2
C428 C -0.5752(2) 0.40030(7) 0.12601(18) 0.0200(5) Uani 1 1 d U . .
H428 H -0.6181 0.4201 0.1358 0.024 Uiso 1 1 calc R A .
C431 C -0.7576(2) 0.36583(7) 0.24479(18) 0.0182(5) Uani 1 1 d DU . .
C432 C -0.7412(2) 0.33666(7) 0.30401(18) 0.0199(5) Uani 1 1 d DU . .
H432 H -0.7300 0.3143 0.2770 0.024 Uiso 1 1 calc R . .
C433 C -0.7408(2) 0.33961(7) 0.40107(19) 0.0219(5) Uani 1 1 d DU . .
C434 C -0.7268(3) 0.30737(8) 0.4599(2) 0.0306(6) Uani 1 1 d DU . .
F31 F -0.81417(19) 0.28865(7) 0.4633(2) 0.0736(9) Uani 1 1 d DU . .
F32 F -0.6955(2) 0.31424(6) 0.54727(14) 0.0638(8) Uani 1 1 d DU . .
F33 F -0.65753(18) 0.28498(5) 0.42683(14) 0.0449(5) Uani 1 1 d DU . .
C435 C -0.7555(2) 0.37201(7) 0.44321(18) 0.0222(5) Uani 1 1 d DU . .
H435 H -0.7557 0.3741 0.5092 0.027 Uiso 1 1 calc R . .
C436 C -0.7700(2) 0.40117(7) 0.38609(19) 0.0199(5) Uani 1 1 d DU . .
C437 C -0.7858(2) 0.43678(8) 0.4278(2) 0.0278(6) Uani 1 1 d DU . .
F34 F -0.7368(2) 0.46180(5) 0.38511(16) 0.0624(7) Uani 1 1 d DU . .
F35 F -0.88532(19) 0.44595(7) 0.4256(2) 0.0721(9) Uani 1 1 d DU . .
F36 F -0.7545(2) 0.43847(5) 0.51748(14) 0.0493(6) Uani 1 1 d DU . .
C438 C -0.7718(2) 0.39800(7) 0.28958(18) 0.0190(5) Uani 1 1 d DU . .
H438 H -0.7832 0.4184 0.2526 0.023 Uiso 1 1 calc R . .
C441 C -0.81241(19) 0.39391(6) 0.07591(18) 0.0164(5) Uani 1 1 d DU . .
C442 C -0.91305(19) 0.40335(7) 0.10058(18) 0.0171(5) Uani 1 1 d DU . .
H442 H -0.9420 0.3923 0.1528 0.021 Uiso 1 1 calc R . .
C443 C -0.97177(19) 0.42845(7) 0.05094(17) 0.0166(5) Uani 1 1 d DU . .
C444 C -1.0747(2) 0.43948(8) 0.0852(2) 0.0244(6) Uani 1 1 d DU . .
F41 F -1.06401(16) 0.46537(6) 0.14856(15) 0.0460(5) Uani 1 1 d DU . .
F42 F -1.13925(14) 0.45161(6) 0.01699(14) 0.0406(5) Uani 1 1 d DU . .
F43 F -1.12479(13) 0.41330(5) 0.12686(13) 0.0336(4) Uani 1 1 d DU . .
C445 C -0.9331(2) 0.44516(7) -0.02629(18) 0.0188(5) Uani 1 1 d DU . .
H445 H -0.9730 0.4623 -0.0602 0.023 Uiso 1 1 calc R . .
C446 C -0.83398(19) 0.43598(7) -0.05232(17) 0.0171(5) Uani 1 1 d DU . .
C447 C -0.7867(2) 0.45476(7) -0.13166(19) 0.0233(5) Uani 1 1 d DU . .
F44 F -0.73314(16) 0.48317(5) -0.10340(14) 0.0401(5) Uani 1 1 d DU . .
F45 F -0.71987(15) 0.43402(5) -0.17614(13) 0.0367(4) Uani 1 1 d DU . .
F46 F -0.85705(14) 0.46581(5) -0.19685(11) 0.0282(4) Uani 1 1 d DU . .
C448 C -0.7756(2) 0.41093(7) -0.00260(17) 0.0173(5) Uani 1 1 d DU . .
H448 H -0.7084 0.4052 -0.0226 0.021 Uiso 1 1 calc R . .

loop_
_atom_site_aniso_label
_atom_site_aniso_U_11
_atom_site_aniso_U_22
_atom_site_aniso_U_33
_atom_site_aniso_U_23
_atom_site_aniso_U_13
_atom_site_aniso_U_12
Pt1 0.01676(4) 0.01283(4) 0.01709(4) 0.00206(4) -0.00135(3) -0.00264(4)
Si1 0.0168(3) 0.0119(3) 0.0190(3) -0.0003(3) 0.0009(3) -0.0019(2)
P1 0.0173(3) 0.0190(3) 0.0185(3) 0.0015(2) 0.0014(2) -0.0004(2)
C11 0.0224(12) 0.0232(13) 0.0172(12) -0.0001(9) 0.0001(9) -0.0004(10)
C12 0.0281(14) 0.0296(15) 0.0196(13) -0.0024(11) 0.0019(10) 0.0035(11)
C13 0.0371(15) 0.0235(14) 0.0248(14) -0.0069(11) -0.0020(12) 0.0067(12)
C14 0.0363(15) 0.0185(13) 0.0258(14) -0.0065(10) -0.0066(12) -0.0016(11)
C15 0.0262(13) 0.0166(12) 0.0242(13) 0.0001(10) -0.0015(10) -0.0033(10)
C16 0.0223(12) 0.0146(11) 0.0196(12) 0.0008(9) -0.0002(9) 0.0002(9)
C111 0.0203(12) 0.0214(13) 0.0199(12) 0.0016(10) 0.0008(9) 0.0028(9)
C112 0.0269(14) 0.0227(14) 0.0266(14) 0.0060(11) 0.0058(11) 0.0078(11)
C113 0.0273(14) 0.0344(16) 0.0263(15) 0.0030(12) 0.0056(11) 0.0105(12)
C121 0.0193(12) 0.0319(15) 0.0273(14) 0.0083(11) 0.0046(10) 0.0026(10)
C122 0.0351(18) 0.055(2) 0.0434(19) 0.0162(17) -0.0032(14) -0.0219(16)
C123 0.0311(16) 0.051(2) 0.0307(16) 0.0175(14) 0.0024(12) -0.0051(14)
P2 0.0218(3) 0.0145(3) 0.0235(3) 0.0044(3) -0.0058(3) -0.0025(2)
C21 0.0220(11) 0.0175(11) 0.0217(12) 0.0005(10) -0.0018(10) -0.0006(9)
C22 0.0269(13) 0.0252(14) 0.0284(14) 0.0045(11) -0.0018(11) 0.0055(11)
C23 0.0215(13) 0.0381(16) 0.0361(16) 0.0051(13) -0.0002(12) 0.0068(12)
C24 0.0184(12) 0.0356(16) 0.0314(15) 0.0005(12) 0.0012(11) -0.0030(11)
C25 0.0212(12) 0.0211(13) 0.0256(13) -0.0014(10) 0.0016(10) -0.0039(10)
C26 0.0186(11) 0.0173(11) 0.0199(12) -0.0023(9) -0.0012(9) -0.0003(9)
C211 0.0236(13) 0.0268(14) 0.0256(13) 0.0088(11) -0.0048(10) -0.0023(11)
C212 0.0418(18) 0.0266(14) 0.0258(14) 0.0014(11) -0.0003(13) -0.0042(13)
C213 0.0299(15) 0.0404(18) 0.0271(15) 0.0118(13) -0.0067(12) 0.0035(13)
C221 0.0405(17) 0.0165(12) 0.0356(16) 0.0052(11) -0.0158(13) -0.0010(11)
C222 0.048(2) 0.0239(16) 0.062(2) 0.0133(16) -0.0203(17) -0.0124(14)
C223 0.073(3) 0.0161(14) 0.0441(19) -0.0031(13) -0.0143(17) 0.0063(15)
P3 0.0209(3) 0.0121(3) 0.0172(3) 0.0003(2) 0.0003(2) 0.0003(2)
C31 0.0205(12) 0.0146(11) 0.0214(12) 0.0010(9) 0.0055(9) 0.0015(9)
C32 0.0306(14) 0.0203(12) 0.0194(12) 0.0017(10) 0.0068(10) 0.0011(10)
C33 0.0374(16) 0.0214(13) 0.0254(13) 0.0083(11) 0.0111(12) 0.0028(11)
C34 0.0347(15) 0.0160(12) 0.0332(15) 0.0042(11) 0.0118(12) -0.0025(11)
C35 0.0250(13) 0.0158(12) 0.0280(13) -0.0001(10) 0.0068(11) -0.0020(10)
C36 0.0177(11) 0.0131(11) 0.0232(12) 0.0010(9) 0.0038(9) 0.0009(9)
C311 0.0275(13) 0.0177(12) 0.0247(13) -0.0020(10) 0.0017(10) 0.0040(10)
C312 0.0256(14) 0.0296(16) 0.0371(17) -0.0081(13) 0.0039(12) 0.0063(12)
C313 0.0390(18) 0.0376(18) 0.0282(15) -0.0091(13) 0.0067(13) 0.0098(14)
C321 0.0286(13) 0.0136(12) 0.0210(12) -0.0022(9) -0.0016(10) -0.0004(9)
C322 0.0276(14) 0.0286(15) 0.0297(15) -0.0034(12) -0.0069(12) 0.0041(12)
C323 0.0329(16) 0.0208(13) 0.0406(18) -0.0017(13) -0.0052(13) -0.0061(11)
B1 0.0204(12) 0.0135(12) 0.0212(13) 0.0000(9) 0.0017(11) 0.0023(9)
C411 0.0237(12) 0.0141(11) 0.0206(12) 0.0003(9) -0.0028(10) 0.0037(9)
C412 0.0218(12) 0.0174(12) 0.0221(12) -0.0010(10) -0.0023(10) 0.0027(9)
C413 0.0249(13) 0.0158(12) 0.0278(13) 0.0025(10) -0.0053(10) 0.0005(9)
C414 0.0270(14) 0.0214(13) 0.0378(16) 0.0032(12) -0.0054(12) -0.0024(11)
F11 0.0251(10) 0.0609(15) 0.0814(17) 0.0340(13) -0.0028(10) 0.0015(10)
F12 0.0468(12) 0.0393(11) 0.0386(11) 0.0007(9) 0.0072(9) -0.0181(9)
F13 0.0484(12) 0.0236(9) 0.0563(13) -0.0014(9) 0.0020(10) -0.0121(8)
C415 0.0323(15) 0.0136(12) 0.0282(14) 0.0004(10) -0.0083(11) 0.0027(10)
C416 0.0334(15) 0.0138(12) 0.0221(12) -0.0005(9) -0.0045(10) 0.0060(10)
C417 0.0510(19) 0.0159(13) 0.0257(14) -0.0010(10) -0.0021(12) 0.0054(12)
F14 0.0591(13) 0.0246(9) 0.0320(10) 0.0000(8) 0.0084(9) 0.0156(9)
F15 0.0709(15) 0.0389(12) 0.0298(10) -0.0135(9) -0.0139(10) 0.0078(10)
F16 0.0872(17) 0.0240(10) 0.0251(9) 0.0004(8) 0.0144(10) -0.0014(10)
C418 0.0289(14) 0.0155(12) 0.0211(12) 0.0017(9) -0.0015(10) 0.0025(10)
C421 0.0206(11) 0.0179(12) 0.0161(11) 0.0008(9) 0.0003(9) 0.0027(9)
C422 0.0257(12) 0.0190(12) 0.0192(12) 0.0019(10) 0.0014(10) 0.0049(10)
C423 0.0248(12) 0.0278(13) 0.0177(12) 0.0017(10) 0.0013(10) 0.0093(10)
C424 0.0302(14) 0.0352(16) 0.0320(15) 0.0019(12) 0.0022(12) 0.0145(12)
F21A 0.0723(18) 0.0649(18) 0.0712(17) -0.0428(14) -0.0274(15) 0.0462(15)
F22A 0.0303(11) 0.0480(14) 0.092(2) -0.0072(13) 0.0105(11) 0.0178(10)
F23A 0.095(2) 0.0533(17) 0.0826(19) 0.0439(15) 0.0492(17) 0.0531(16)
F21B 0.0723(18) 0.0649(18) 0.0712(17) -0.0428(14) -0.0274(15) 0.0462(15)
F22B 0.0303(11) 0.0480(14) 0.092(2) -0.0072(13) 0.0105(11) 0.0178(10)
F23B 0.095(2) 0.0533(17) 0.0826(19) 0.0439(15) 0.0492(17) 0.0531(16)
C425 0.0192(12) 0.0304(14) 0.0220(13) 0.0037(11) 0.0016(10) 0.0062(10)
C426 0.0187(12) 0.0252(12) 0.0206(13) 0.0021(10) 0.0005(10) 0.0009(9)
C427 0.0194(12) 0.0277(14) 0.0384(16) 0.0029(12) -0.0013(11) -0.0006(10)
F24A 0.0646(16) 0.0369(13) 0.0678(16) -0.0216(11) 0.0252(13) -0.0211(11)
F25A 0.0190(9) 0.0335(11) 0.101(2) 0.0028(12) 0.0057(10) -0.0051(8)
F26A 0.0671(17) 0.0356(13) 0.0719(16) 0.0264(12) -0.0317(14) -0.0187(11)
F24B 0.0646(16) 0.0369(13) 0.0678(16) -0.0216(11) 0.0252(13) -0.0211(11)
F25B 0.0190(9) 0.0335(11) 0.101(2) 0.0028(12) 0.0057(10) -0.0051(8)
F26B 0.0671(17) 0.0356(13) 0.0719(16) 0.0264(12) -0.0317(14) -0.0187(11)
C428 0.0190(11) 0.0210(12) 0.0201(12) 0.0002(10) 0.0004(10) 0.0029(9)
C431 0.0173(11) 0.0179(12) 0.0194(11) 0.0010(9) 0.0004(9) -0.0009(9)
C432 0.0205(12) 0.0157(11) 0.0234(12) -0.0003(9) -0.0006(10) 0.0005(9)
C433 0.0215(12) 0.0215(12) 0.0223(12) 0.0040(10) -0.0022(10) 0.0006(10)
C434 0.0385(16) 0.0257(14) 0.0275(14) 0.0076(12) -0.0003(12) 0.0058(12)
F31 0.0512(14) 0.0588(16) 0.110(2) 0.0577(16) -0.0021(14) -0.0116(12)
F32 0.126(2) 0.0372(12) 0.0266(10) 0.0030(9) -0.0152(12) 0.0292(13)
F33 0.0675(14) 0.0268(10) 0.0406(11) 0.0080(8) 0.0048(10) 0.0201(10)
C435 0.0231(12) 0.0255(12) 0.0179(11) 0.0006(10) -0.0005(10) 0.0011(11)
C436 0.0188(12) 0.0188(11) 0.0222(12) -0.0023(9) 0.0008(10) -0.0012(9)
C437 0.0375(16) 0.0203(13) 0.0256(14) -0.0045(11) 0.0017(12) -0.0009(11)
F34 0.120(2) 0.0231(10) 0.0468(13) -0.0078(9) 0.0359(14) -0.0178(12)
F35 0.0479(13) 0.0509(15) 0.116(2) -0.0509(15) -0.0171(14) 0.0221(11)
F36 0.0939(18) 0.0264(10) 0.0269(10) -0.0084(8) -0.0059(10) 0.0001(11)
C438 0.0197(12) 0.0164(11) 0.0208(12) 0.0017(9) 0.0003(10) -0.0011(9)
C441 0.0182(11) 0.0120(11) 0.0191(11) -0.0015(9) 0.0011(9) 0.0006(8)
C442 0.0185(11) 0.0163(11) 0.0168(11) 0.0009(9) 0.0027(9) -0.0015(9)
C443 0.0162(11) 0.0152(11) 0.0184(12) -0.0022(9) 0.0017(9) 0.0007(8)
C444 0.0208(12) 0.0274(14) 0.0253(14) 0.0054(11) 0.0051(10) 0.0041(10)
F41 0.0403(11) 0.0471(12) 0.0521(13) -0.0206(10) 0.0170(10) 0.0084(9)
F42 0.0249(9) 0.0606(14) 0.0366(10) 0.0201(9) 0.0075(8) 0.0182(9)
F43 0.0203(8) 0.0416(11) 0.0398(10) 0.0158(8) 0.0105(7) 0.0040(7)
C445 0.0188(11) 0.0191(12) 0.0184(12) 0.0007(9) 0.0002(9) 0.0017(9)
C446 0.0201(12) 0.0144(11) 0.0170(11) 0.0001(9) 0.0015(9) -0.0026(9)
C447 0.0263(13) 0.0200(13) 0.0237(13) 0.0048(10) 0.0037(10) 0.0003(10)
F44 0.0479(12) 0.0354(11) 0.0371(11) 0.0083(8) 0.0021(9) -0.0225(9)
F45 0.0371(10) 0.0436(11) 0.0308(10) 0.0110(8) 0.0177(8) 0.0152(8)
F46 0.0353(9) 0.0288(9) 0.0208(8) 0.0085(7) 0.0032(7) 0.0048(7)
C448 0.0174(11) 0.0160(11) 0.0186(12) -0.0020(9) 0.0032(9) 0.0012(9)

loop_
_atom_type_symbol
_atom_type_description
_atom_type_scat_dispersion_real
_atom_type_scat_dispersion_imag
_atom_type_scat_source
C C 0.0033 0.0016 'International Tables Vol C Tables 4.2.6.8 and 6.1.1.4'
H H 0.0000 0.0000 'International Tables Vol C Tables 4.2.6.8 and 6.1.1.4'
B B 0.0013 0.0007 'International Tables Vol C Tables 4.2.6.8 and 6.1.1.4'
F F 0.0171 0.0103 'International Tables Vol C Tables 4.2.6.8 and 6.1.1.4'
Si Si 0.0817 0.0704 'International Tables Vol C Tables 4.2.6.8 and 6.1.1.4'
P P 0.1023 0.0942 'International Tables Vol C Tables 4.2.6.8 and 6.1.1.4'
Pt Pt -1.7033 8.3905 'International Tables Vol C Tables 4.2.6.8 and 6.1.1.4'

loop_
_geom_angle_atom_site_label_1
_geom_angle_atom_site_label_2
_geom_angle_atom_site_label_3
_geom_angle
Si1 Pt1 P1 84.57(3)
Si1 Pt1 P2 85.97(3)
P1 Pt1 P2 119.61(3)
Si1 Pt1 P3 85.46(2)
P1 Pt1 P3 119.84(2)
P2 Pt1 P3 118.59(2)
C26 Si1 C36 111.88(12)
C26 Si1 C16 113.46(12)
C36 Si1 C16 111.39(12)
C26 Si1 Pt1 105.58(9)
C36 Si1 Pt1 106.47(8)
C16 Si1 Pt1 107.54(9)
C11 P1 C121 108.47(13)
C11 P1 C111 102.39(13)
C121 P1 C111 102.44(12)
C11 P1 Pt1 106.89(9)
C121 P1 Pt1 115.48(10)
C111 P1 Pt1 120.06(9)
C12 C11 C16 120.1(3)
C12 C11 P1 123.9(2)
C16 C11 P1 116.1(2)
C13 C12 C11 120.3(3)
C14 C13 C12 120.1(3)
C13 C14 C15 120.1(3)
C14 C15 C16 120.8(3)
C15 C16 C11 118.6(2)
C15 C16 Si1 123.2(2)
C11 C16 Si1 118.2(2)
C112 C111 C113 109.9(2)
C112 C111 P1 110.34(19)
C113 C111 P1 115.65(19)
C122 C121 C123 110.8(3)
C122 C121 P1 108.6(2)
C123 C121 P1 113.7(2)
C21 P2 C221 107.92(14)
C21 P2 C211 101.82(13)
C221 P2 C211 101.94(14)
C21 P2 Pt1 104.27(9)
C221 P2 Pt1 117.71(10)
C211 P2 Pt1 121.58(10)
C22 C21 C26 120.4(3)
C22 C21 P2 123.1(2)
C26 C21 P2 116.6(2)
C23 C22 C21 119.8(3)
C24 C23 C22 120.4(3)
C23 C24 C25 120.2(3)
C24 C25 C26 120.6(3)
C25 C26 C21 118.5(2)
C25 C26 Si1 121.7(2)
C21 C26 Si1 119.42(19)
C212 C211 C213 109.0(3)
C212 C211 P2 111.4(2)
C213 C211 P2 114.7(2)
C223 C221 C222 111.3(3)
C223 C221 P2 111.9(2)
C222 C221 P2 108.3(2)
C31 P3 C321 107.31(12)
C31 P3 C311 102.21(12)
C321 P3 C311 102.47(12)
C31 P3 Pt1 104.84(9)
C321 P3 Pt1 116.76(9)
C311 P3 Pt1 121.68(9)
C32 C31 C36 120.4(2)
C32 C31 P3 122.8(2)
C36 C31 P3 116.86(19)
C33 C32 C31 120.1(3)
C34 C33 C32 120.2(3)
C33 C34 C35 120.2(3)
C34 C35 C36 120.6(3)
C35 C36 C31 118.5(2)
C35 C36 Si1 122.4(2)
C31 C36 Si1 118.79(19)
C312 C311 C313 109.6(3)
C312 C311 P3 110.87(19)
C313 C311 P3 115.2(2)
C322 C321 C323 110.5(3)
C322 C321 P3 114.44(19)
C323 C321 P3 108.43(19)
C411 B1 C441 104.1(2)
C411 B1 C431 113.2(2)
C441 B1 C431 111.7(2)
C411 B1 C421 113.8(2)
C441 B1 C421 111.1(2)
C431 B1 C421 103.3(2)
C412 C411 C418 115.9(2)
C412 C411 B1 122.9(2)
C418 C411 B1 120.9(2)
C413 C412 C411 122.0(3)
C415 C413 C412 120.8(3)
C415 C413 C414 119.3(3)
C412 C413 C414 120.0(3)
F11 C414 F12 107.0(3)
F11 C414 F13 105.9(2)
F12 C414 F13 105.7(2)
F11 C414 C413 112.9(2)
F12 C414 C413 112.7(2)
F13 C414 C413 112.0(3)
C413 C415 C416 118.3(3)
C418 C416 C415 120.7(3)
C418 C416 C417 120.1(3)
C415 C416 C417 119.1(3)
F16 C417 F15 106.6(2)
F16 C417 F14 106.3(3)
F15 C417 F14 105.7(2)
F16 C417 C416 113.4(2)
F15 C417 C416 112.1(3)
F14 C417 C416 112.3(2)
C416 C418 C411 122.2(3)
C428 C421 C422 115.3(2)
C428 C421 B1 120.0(2)
C422 C421 B1 124.5(2)
C423 C422 C421 122.1(3)
C425 C423 C422 121.0(2)
C425 C423 C424 120.5(3)
C422 C423 C424 118.5(3)
F23A C424 F21A 108.7(3)
F23A C424 F23B 129.0(12)
F21A C424 F23B 52.8(9)
F23A C424 F21B 53.5(9)
F21A C424 F21B 131.9(12)
F23B C424 F21B 100.5(12)
F23A C424 F22A 105.8(3)
F21A C424 F22A 104.6(3)
F23B C424 F22A 53.2(9)
F21B C424 F22A 54.7(9)
F23A C424 F22B 56.3(9)
F21A C424 F22B 56.2(9)
F23B C424 F22B 102.5(12)
F21B C424 F22B 104.4(12)
F22A C424 F22B 134.3(11)
F23A C424 C423 112.7(3)
F21A C424 C423 111.9(3)
F23B C424 C423 118.3(12)
F21B C424 C423 116.1(12)
F22A C424 C423 112.6(3)
F22B C424 C423 113.1(11)
C423 C425 C426 118.1(3)
C428 C426 C425 120.5(3)
C428 C426 C427 118.4(2)
C425 C426 C427 121.0(2)
F26B C427 F25A 53.0(9)
F26B C427 F26A 132.3(18)
F25A C427 F26A 108.5(3)
F26B C427 F24A 54.5(9)
F25A C427 F24A 104.9(3)
F26A C427 F24A 105.1(3)
F26B C427 F25B 100.3(17)
F25A C427 F25B 128.3(17)
F26A C427 F25B 53.4(9)
F24A C427 F25B 53.0(9)
F26B C427 F24B 105.8(17)
F25A C427 F24B 56.7(10)
F26A C427 F24B 57.0(10)
F24A C427 F24B 136.9(17)
F25B C427 F24B 104.7(17)
F26B C427 C426 115.4(18)
F25A C427 C426 113.6(2)
F26A C427 C426 112.3(3)
F24A C427 C426 111.9(3)
F25B C427 C426 118.1(17)
F24B C427 C426 111.3(17)
C426 C428 C421 122.9(2)
C438 C431 C432 115.7(2)
C438 C431 B1 122.2(2)
C432 C431 B1 121.7(2)
C433 C432 C431 122.1(2)
C435 C433 C432 120.7(2)
C435 C433 C434 119.9(3)
C432 C433 C434 119.4(3)
F32 C434 F31 107.0(3)
F32 C434 F33 106.4(3)
F31 C434 F33 104.4(3)
F32 C434 C433 113.3(3)
F31 C434 C433 112.2(3)
F33 C434 C433 112.9(3)
C436 C435 C433 118.1(2)
C435 C436 C438 121.0(2)
C435 C436 C437 120.4(2)
C438 C436 C437 118.6(2)
F34 C437 F35 106.4(3)
F34 C437 F36 106.5(3)
F35 C437 F36 105.1(3)
F34 C437 C436 113.2(2)
F35 C437 C436 112.2(2)
F36 C437 C436 112.8(2)
C436 C438 C431 122.5(2)
C448 C441 C442 115.7(2)
C448 C441 B1 122.8(2)
C442 C441 B1 121.4(2)
C443 C442 C441 122.1(2)
C445 C443 C442 121.0(2)
C445 C443 C444 119.2(2)
C442 C443 C444 119.6(2)
F42 C444 F43 106.6(2)
F42 C444 F41 106.4(2)
F43 C444 F41 106.3(2)
F42 C444 C443 112.8(2)
F43 C444 C443 112.9(2)
F41 C444 C443 111.3(2)
C443 C445 C446 117.7(2)
C445 C446 C448 121.1(2)
C445 C446 C447 119.6(2)
C448 C446 C447 119.3(2)
F44 C447 F46 106.3(2)
F44 C447 F45 106.6(2)
F46 C447 F45 106.3(2)
F44 C447 C446 112.2(2)
F46 C447 C446 113.3(2)
F45 C447 C446 111.7(2)
C446 C448 C441 122.4(2)

loop_
_geom_bond_atom_site_label_1
_geom_bond_atom_site_label_2
_geom_bond_distance
Pt1 Si1 2.2594(7)
Pt1 P1 2.3618(7)
Pt1 P2 2.3743(7)
Pt1 P3 2.3830(7)
Si1 C26 1.878(3)
Si1 C36 1.879(3)
Si1 C16 1.885(3)
P1 C11 1.829(3)
P1 C121 1.849(3)
P1 C111 1.876(3)
C11 C12 1.396(4)
C11 C16 1.411(4)
C12 C13 1.387(4)
C13 C14 1.387(4)
C14 C15 1.389(4)
C15 C16 1.401(4)
C111 C112 1.519(4)
C111 C113 1.530(4)
C121 C122 1.518(5)
C121 C123 1.522(4)
P2 C21 1.830(3)
P2 C221 1.852(3)
P2 C211 1.867(3)
C21 C22 1.399(4)
C21 C26 1.409(4)
C22 C23 1.390(4)
C23 C24 1.380(5)
C24 C25 1.393(4)
C25 C26 1.402(4)
C211 C212 1.511(4)
C211 C213 1.539(4)
C221 C223 1.523(5)
C221 C222 1.533(5)
P3 C31 1.832(3)
P3 C321 1.856(3)
P3 C311 1.876(3)
C31 C32 1.391(4)
C31 C36 1.413(4)
C32 C33 1.389(4)
C33 C34 1.387(4)
C34 C35 1.390(4)
C35 C36 1.402(4)
C311 C312 1.532(4)
C311 C313 1.534(4)
C321 C322 1.519(4)
C321 C323 1.534(4)
B1 C411 1.636(4)
B1 C441 1.638(4)
B1 C431 1.640(4)
B1 C421 1.641(4)
C411 C412 1.403(4)
C411 C418 1.409(4)
C412 C413 1.396(4)
C413 C415 1.388(4)
C413 C414 1.502(4)
C414 F11 1.328(3)
C414 F12 1.337(4)
C414 F13 1.347(3)
C415 C416 1.393(4)
C416 C418 1.388(4)
C416 C417 1.500(4)
C417 F16 1.337(4)
C417 F15 1.346(4)
C417 F14 1.347(3)
C421 C428 1.403(4)
C421 C422 1.404(3)
C422 C423 1.402(4)
C423 C425 1.379(4)
C423 C424 1.498(4)
C424 F23A 1.307(4)
C424 F21A 1.320(4)
C424 F23B 1.327(12)
C424 F21B 1.327(12)
C424 F22A 1.338(4)
C424 F22B 1.344(12)
C425 C426 1.395(4)
C426 C428 1.388(4)
C426 C427 1.499(4)
C427 F26B 1.32(3)
C427 F25A 1.324(3)
C427 F26A 1.326(4)
C427 F24A 1.339(4)
C427 F25B 1.34(3)
C427 F24B 1.34(3)
C431 C438 1.400(4)
C431 C432 1.409(3)
C432 C433 1.397(4)
C433 C435 1.391(4)
C433 C434 1.497(4)
C434 F32 1.326(4)
C434 F31 1.335(4)
C434 F33 1.337(4)
C435 C436 1.388(4)
C436 C438 1.389(4)
C436 C437 1.500(4)
C437 F34 1.311(4)
C437 F35 1.327(4)
C437 F36 1.333(3)
C441 C448 1.400(3)
C441 C442 1.406(3)
C442 C443 1.395(3)
C443 C445 1.389(3)
C443 C444 1.495(3)
C444 F42 1.338(3)
C444 F43 1.343(3)
C444 F41 1.344(3)
C445 C446 1.391(3)
C446 C448 1.392(3)
C446 C447 1.497(4)
C447 F44 1.337(3)
C447 F46 1.341(3)
C447 F45 1.350(3)
